data_7057060
loop_
_publ_author_name
'Roy, Sourav'
'Drew, Michael G. B.'
'Bauz\'a, Antonio'
'Frontera, Antonio'
'Chattopadhyay, Shouvik'

_publ_section_title
;
 Non-covalent tetrel bonding interactions in hemidirectional lead(ii)
 complexes with nickel(ii)-salen type metalloligands
;
_journal_issue 8
_journal_name_full 'New Journal of Chemistry'
_journal_page_first 6062
_journal_paper_doi 10.1039/C7NJ05148D
_journal_volume 42
_journal_year 2018
_chemical_formula_sum 'C24 H30 Cl N3 Ni O5 Pb S'
_chemical_formula_weight 773.92
_space_group_crystal_system triclinic
_space_group_IT_number 2
_space_group_name_Hall '-P 1'
_space_group_name_H-M_alt 'P -1'
_symmetry_space_group_name_Hall '-P 1'
_symmetry_space_group_name_H-M 'P -1'
_atom_sites_solution_hydrogens mixed
_audit_creation_method SHELXL-2016/6
_audit_update_record
;
2018-02-19 deposited with the CCDC.
2018-02-26 downloaded from the CCDC.
;
_cell_angle_alpha 95.767(6)
_cell_angle_beta 104.841(6)
_cell_angle_gamma 111.721(8)
_cell_formula_units_Z 2
_cell_length_a 9.8038(8)
_cell_length_b 11.9201(11)
_cell_length_c 12.8868(8)
_cell_measurement_reflns_used 5897
_cell_measurement_temperature 150(2)
_cell_measurement_theta_max 25.00
_cell_measurement_theta_min 3.30
_cell_volume 1320.0(2)
_computing_cell_refinement 'Crysalis, Oxford Diffraction'
_computing_data_collection 'Crysalis, Oxford Diffraction'
_computing_data_reduction 'Crysalis, Oxford Diffraction'
_computing_molecular_graphics PLATON(Spek,2004)
_computing_publication_material 'SHELXL, PLATON, WINGX (Ferrugia, 2012)'
_computing_structure_refinement 'SHELXL-2016/6 (Sheldrick, 2016)'
_computing_structure_solution 'SHELXS (Sheldrick, 2008)'
_diffrn_ambient_temperature 150(2)
_diffrn_measured_fraction_theta_full 0.937
_diffrn_measured_fraction_theta_max 0.937
_diffrn_measurement_device_type 'Oxford Diffaction X-Calibor System'
_diffrn_measurement_method '321 frames, counting time 10 s.'
_diffrn_radiation_monochromator graphite
_diffrn_radiation_source 'fine-focus sealed tube'
_diffrn_radiation_type MoK\a
_diffrn_radiation_wavelength 0.71073
_diffrn_reflns_av_R_equivalents 0.0749
_diffrn_reflns_av_unetI/netI 0.0930
_diffrn_reflns_Laue_measured_fraction_full 0.937
_diffrn_reflns_Laue_measured_fraction_max 0.937
_diffrn_reflns_limit_h_max 7
_diffrn_reflns_limit_h_min -11
_diffrn_reflns_limit_k_max 14
_diffrn_reflns_limit_k_min -13
_diffrn_reflns_limit_l_max 15
_diffrn_reflns_limit_l_min -15
_diffrn_reflns_number 5897
_diffrn_reflns_point_group_measured_fraction_full 0.937
_diffrn_reflns_point_group_measured_fraction_max 0.937
_diffrn_reflns_theta_full 24.998
_diffrn_reflns_theta_max 24.998
_diffrn_reflns_theta_min 3.298
_diffrn_standards_decay_% n/a
_diffrn_standards_interval_count n/a
_diffrn_standards_interval_time n/a
_exptl_absorpt_coefficient_mu 7.302
_exptl_absorpt_correction_T_max 1.000
_exptl_absorpt_correction_T_min 0.785
_exptl_absorpt_correction_type empirical
_exptl_absorpt_process_details 'ABSPACK, Oxford Diffraction Ltd'
_exptl_crystal_colour black
_exptl_crystal_density_diffrn 1.947
_exptl_crystal_description block
_exptl_crystal_F_000 756
_exptl_crystal_size_max 0.17
_exptl_crystal_size_mid 0.16
_exptl_crystal_size_min 0.14
_refine_diff_density_max 4.635
_refine_diff_density_min -5.982
_refine_diff_density_rms 0.438
_refine_ls_extinction_method none
_refine_ls_goodness_of_fit_ref 0.921
_refine_ls_hydrogen_treatment mixed
_refine_ls_matrix_type full
_refine_ls_number_parameters 335
_refine_ls_number_reflns 4369
_refine_ls_number_restraints 65
_refine_ls_restrained_S_all 0.918
_refine_ls_R_factor_all 0.0893
_refine_ls_R_factor_gt 0.0761
_refine_ls_shift/su_max 0.000
_refine_ls_shift/su_mean 0.000
_refine_ls_structure_factor_coef Fsqd
_refine_ls_weighting_details 'w=1/[\s^2^(Fo^2^)+(0.2000P)^2^] where P=(Fo^2^+2Fc^2^)/3'
_refine_ls_weighting_scheme calc
_refine_ls_wR_factor_gt 0.2061
_refine_ls_wR_factor_ref 0.2275
_reflns_Friedel_coverage 0.000
_reflns_number_gt 3750
_reflns_number_total 4369
_reflns_threshold_expression 'I > 2\s(I)'
_cod_data_source_file c7nj05148d2.cif
_cod_data_source_block 4
_cod_depositor_comments 'Adding full bibliography for 7057058--7057061.cif.'
_cod_database_code 7057060
_shelx_shelxl_version_number 2016/6
_shelx_space_group_comment
;
The symmetry employed for this shelxl refinement is uniquely defined
by the following loop, which should always be used as a source of
symmetry information in preference to the above space-group names.
They are only intended as comments.
;

loop_
_space_group_symop_operation_xyz
'x, y, z'
'-x, -y, -z'

loop_
_atom_site_label
_atom_site_type_symbol
_atom_site_fract_x
_atom_site_fract_y
_atom_site_fract_z
_atom_site_U_iso_or_equiv
_atom_site_adp_type
_atom_site_occupancy
_atom_site_site_symmetry_order
_atom_site_calc_flag
_atom_site_refinement_flags_posn
_atom_site_refinement_flags_adp
Pb1 Pb 0.21533(5) 0.40489(4) 0.20017(3) 0.0185(3) Uani 1 1 d . .
Ni1 Ni 0.48821(18) 0.69423(16) 0.23082(12) 0.0151(4) Uani 1 1 d D .
S1 S 0.1960(5) 0.8461(4) 0.4127(3) 0.0325(9) Uani 1 1 d . .
C1 C 0.3027(14) 0.8015(11) 0.3552(10) 0.014(3) Uani 1 1 d . U
N1 N 0.3801(13) 0.7690(12) 0.3151(10) 0.023(3) Uani 1 1 d . .
O11 O 0.4587(10) 0.5503(9) 0.3043(7) 0.018(2) Uani 1 1 d . .
Cl1 Cl 0.3476(4) 0.3113(4) 0.0828(3) 0.0254(8) Uani 1 1 d . .
C12 C 0.5697(14) 0.5243(13) 0.3709(9) 0.016(3) Uani 1 1 d . .
C13 C 0.5353(15) 0.4090(14) 0.3974(11) 0.021(3) Uani 1 1 d . .
O131 O 0.3821(11) 0.3258(10) 0.3505(8) 0.026(2) Uani 1 1 d . .
C132 C 0.3403(17) 0.1990(14) 0.3649(13) 0.028(3) Uani 1 1 d . U
H13A H 0.228750 0.157324 0.346818 0.034 Uiso 1 1 calc R U
H13B H 0.386675 0.199637 0.441189 0.034 Uiso 1 1 calc R U
C133 C 0.394(2) 0.1297(16) 0.2928(14) 0.037(4) Uani 1 1 d . U
H13C H 0.340451 0.121745 0.217008 0.055 Uiso 1 1 calc R U
H13D H 0.373651 0.049012 0.308242 0.055 Uiso 1 1 calc R U
H13E H 0.503625 0.174128 0.306939 0.055 Uiso 1 1 calc R U
C14 C 0.6470(16) 0.3818(15) 0.4640(11) 0.024(3) Uani 1 1 d . U
H14 H 0.621557 0.303227 0.478871 0.028 Uiso 1 1 calc R U
C15 C 0.8010(15) 0.4728(14) 0.5104(12) 0.025(3) Uani 1 1 d . .
H15 H 0.876781 0.455589 0.557084 0.030 Uiso 1 1 calc R U
C16 C 0.8351(16) 0.5852(15) 0.4850(12) 0.027(3) Uani 1 1 d . .
H16 H 0.936739 0.644321 0.513727 0.032 Uiso 1 1 calc R U
C17 C 0.7239(14) 0.6170(13) 0.4170(10) 0.017(3) Uani 1 1 d . U
C18 C 0.7750(14) 0.7443(13) 0.4044(10) 0.015(3) Uani 1 1 d . U
H18 H 0.875968 0.797001 0.446355 0.018 Uiso 1 1 calc R U
N19 N 0.6978(12) 0.7938(11) 0.3420(8) 0.020(3) Uani 1 1 d . .
C20 C 0.7674(17) 0.9263(14) 0.3612(12) 0.028(3) Uani 1 1 d . .
H20A H 0.872185 0.956706 0.411358 0.033 Uiso 1 1 calc R U
H20B H 0.709664 0.959193 0.396431 0.033 Uiso 1 1 calc R U
C21 C 0.7725(15) 0.9745(12) 0.2556(11) 0.019(3) Uani 1 1 d . .
C22 C 0.6108(16) 0.9491(13) 0.1797(11) 0.025(3) Uani 1 1 d . .
H22A H 0.561196 0.985066 0.220774 0.030 Uiso 1 1 calc R U
H22B H 0.622453 0.991219 0.119778 0.030 Uiso 1 1 calc R U
N23 N 0.5072(11) 0.8172(10) 0.1323(8) 0.012(2) Uani 1 1 d . U
C24 C 0.4348(14) 0.7852(13) 0.0297(11) 0.018(3) Uani 1 1 d . .
H24 H 0.462109 0.846228 -0.010030 0.022 Uiso 1 1 calc R U
C25 C 0.3155(15) 0.6662(12) -0.0334(11) 0.020(3) Uani 1 1 d . .
C26 C 0.2679(14) 0.6552(14) -0.1502(11) 0.021(3) Uani 1 1 d . .
H26 H 0.317553 0.720080 -0.180382 0.025 Uiso 1 1 calc R U
C27 C 0.1495(16) 0.5491(14) -0.2173(11) 0.023(3) Uani 1 1 d . U
H27 H 0.121128 0.542185 -0.293027 0.028 Uiso 1 1 calc R U
C28 C 0.0738(14) 0.4552(12) -0.1765(10) 0.016(3) Uani 1 1 d . U
H28 H -0.008762 0.385566 -0.223892 0.020 Uiso 1 1 calc R U
C29 C 0.1175(15) 0.4606(13) -0.0624(11) 0.019(3) Uani 1 1 d . .
C30 C 0.2419(14) 0.5693(12) 0.0090(10) 0.014(3) Uani 1 1 d . .
C211 C 0.8581(17) 0.9222(15) 0.1933(11) 0.026(3) Uani 1 1 d . .
H21A H 0.962204 0.945465 0.239811 0.038 Uiso 1 1 calc R U
H21B H 0.860089 0.954909 0.128342 0.038 Uiso 1 1 calc R U
H21C H 0.805361 0.833635 0.172886 0.038 Uiso 1 1 calc R U
C212 C 0.8595(15) 1.1164(13) 0.2906(12) 0.023(3) Uani 1 1 d . .
H21D H 0.965444 1.138015 0.332363 0.034 Uiso 1 1 calc R U
H21E H 0.811554 1.148537 0.334908 0.034 Uiso 1 1 calc R U
H21F H 0.855873 1.150940 0.226333 0.034 Uiso 1 1 calc R U
O291 O 0.0495(10) 0.3705(9) -0.0118(7) 0.023(2) Uani 1 1 d . .
C292 C -0.0579(16) 0.2502(14) -0.0839(11) 0.023(3) Uani 1 1 d . .
H29A H -0.011917 0.226168 -0.135574 0.028 Uiso 1 1 calc R U
H29B H -0.152772 0.254818 -0.125165 0.028 Uiso 1 1 calc R U
C293 C -0.0924(17) 0.1566(14) -0.0130(12) 0.029(3) Uani 1 1 d . U
H29C H 0.000373 0.147212 0.022399 0.043 Uiso 1 1 calc R U
H29D H -0.169687 0.078506 -0.057986 0.043 Uiso 1 1 calc R U
H29E H -0.129980 0.184606 0.041823 0.043 Uiso 1 1 calc R U
O31 O 0.2795(10) 0.5722(9) 0.1193(7) 0.017(2) Uani 1 1 d . .
O1 O 0.5957(11) 0.6045(10) 0.1407(8) 0.024(2) Uani 1 1 d D .
H2 H 0.617(16) 0.542(9) 0.155(8) 0.029 Uiso 1 1 d D U
H1 H 0.613(16) 0.618(10) 0.080(7) 0.029 Uiso 1 1 d D U

loop_
_atom_site_aniso_label
_atom_site_aniso_U_11
_atom_site_aniso_U_22
_atom_site_aniso_U_33
_atom_site_aniso_U_23
_atom_site_aniso_U_13
_atom_site_aniso_U_12
Pb1 0.0163(3) 0.0232(4) 0.0186(4) 0.0109(2) 0.0069(2) 0.0084(3)
Ni1 0.0165(8) 0.0160(9) 0.0146(8) 0.0098(7) 0.0044(6) 0.0075(7)
S1 0.038(2) 0.036(2) 0.036(2) 0.0116(18) 0.0209(17) 0.0214(18)
C1 0.015(4) 0.006(4) 0.016(4) 0.004(3) 0.002(3) 0.001(3)
N1 0.023(6) 0.022(7) 0.029(6) 0.015(5) 0.012(5) 0.011(5)
O11 0.013(4) 0.020(5) 0.021(4) 0.010(4) 0.001(3) 0.008(4)
Cl1 0.0286(17) 0.032(2) 0.0231(16) 0.0117(15) 0.0118(13) 0.0168(15)
C12 0.021(6) 0.027(8) 0.007(5) 0.009(5) 0.007(5) 0.014(6)
C13 0.018(7) 0.029(8) 0.021(7) 0.007(6) 0.006(5) 0.015(6)
O131 0.023(5) 0.030(6) 0.027(5) 0.012(5) 0.006(4) 0.014(4)
C132 0.026(5) 0.026(5) 0.032(5) 0.012(4) 0.009(4) 0.009(4)
C133 0.047(7) 0.021(7) 0.040(7) 0.018(6) 0.017(6) 0.006(6)
C14 0.024(5) 0.022(5) 0.023(5) 0.013(4) 0.005(4) 0.007(4)
C15 0.017(6) 0.020(8) 0.037(8) 0.013(7) 0.005(6) 0.008(6)
C16 0.019(7) 0.027(9) 0.025(7) 0.002(7) -0.005(6) 0.008(6)
C17 0.018(4) 0.019(5) 0.012(4) 0.009(4) 0.003(3) 0.006(4)
C18 0.014(4) 0.017(5) 0.012(4) 0.010(4) 0.006(3) 0.001(3)
N19 0.016(5) 0.029(7) 0.012(5) -0.002(5) 0.000(4) 0.009(5)
C20 0.029(7) 0.023(8) 0.025(7) 0.000(6) 0.001(6) 0.012(6)
C21 0.022(7) 0.011(7) 0.019(6) 0.002(6) 0.007(5) 0.002(5)
C22 0.031(8) 0.012(7) 0.021(7) -0.005(6) 0.001(6) 0.005(6)
N23 0.014(4) 0.012(4) 0.013(4) 0.010(3) 0.005(3) 0.006(3)
C24 0.012(6) 0.021(8) 0.021(6) 0.011(6) 0.005(5) 0.007(5)
C25 0.017(6) 0.011(7) 0.034(7) 0.013(6) 0.004(5) 0.010(5)
C26 0.016(6) 0.025(8) 0.018(6) 0.009(6) 0.001(5) 0.007(6)
C27 0.026(5) 0.027(5) 0.016(4) 0.010(4) 0.003(4) 0.010(4)
C28 0.018(4) 0.012(5) 0.017(4) 0.012(4) 0.004(3) 0.001(3)
C29 0.017(6) 0.021(8) 0.020(6) 0.011(6) 0.002(5) 0.011(6)
C30 0.015(6) 0.014(7) 0.021(6) 0.013(6) 0.010(5) 0.008(5)
C211 0.032(8) 0.027(9) 0.016(7) 0.005(6) 0.007(6) 0.011(6)
C212 0.022(7) 0.012(7) 0.029(7) 0.007(6) 0.002(5) 0.004(6)
O291 0.020(5) 0.021(6) 0.020(5) 0.006(4) 0.000(4) 0.005(4)
C292 0.022(7) 0.023(8) 0.017(6) 0.002(6) 0.003(5) 0.004(6)
C293 0.033(6) 0.019(7) 0.032(6) 0.019(5) 0.008(5) 0.005(5)
O31 0.019(4) 0.022(5) 0.018(4) 0.016(4) 0.007(4) 0.011(4)
O1 0.028(5) 0.028(6) 0.027(5) 0.015(5) 0.012(4) 0.018(5)

loop_
_atom_type_symbol
_atom_type_description
_atom_type_scat_dispersion_real
_atom_type_scat_dispersion_imag
_atom_type_scat_source
C C 0.0033 0.0016 'International Tables Vol C Tables 4.2.6.8 and 6.1.1.4'
H H 0.0000 0.0000 'International Tables Vol C Tables 4.2.6.8 and 6.1.1.4'
N N 0.0061 0.0033 'International Tables Vol C Tables 4.2.6.8 and 6.1.1.4'
O O 0.0106 0.0060 'International Tables Vol C Tables 4.2.6.8 and 6.1.1.4'
Ni Ni 0.3393 1.1124 'International Tables Vol C Tables 4.2.6.8 and 6.1.1.4'
S S 0.1246 0.1234 'International Tables Vol C Tables 4.2.6.8 and 6.1.1.4'
Pb Pb -3.3944 10.1111 'International Tables Vol C Tables 4.2.6.8 and 6.1.1.4'
Cl Cl 0.1484 0.1585 'International Tables Vol C Tables 4.2.6.8 and 6.1.1.4'

loop_
_geom_angle_atom_site_label_1
_geom_angle_atom_site_label_2
_geom_angle_atom_site_label_3
_geom_angle
O31 Pb1 O11 71.0(3)
O31 Pb1 Cl1 87.7(2)
O11 Pb1 Cl1 88.3(2)
O31 Pb1 O131 133.2(3)
O11 Pb1 O131 64.2(3)
Cl1 Pb1 O131 78.3(2)
O31 Pb1 O291 63.0(3)
O11 Pb1 O291 131.1(3)
Cl1 Pb1 O291 74.4(2)
O131 Pb1 O291 147.6(3)
O11 Ni1 N19 91.4(4)
O11 Ni1 N23 170.0(4)
N19 Ni1 N23 95.0(5)
O11 Ni1 N1 94.6(4)
N19 Ni1 N1 93.0(4)
N23 Ni1 N1 92.7(4)
O11 Ni1 O31 82.3(4)
N19 Ni1 O31 172.5(4)
N23 Ni1 O31 90.7(4)
N1 Ni1 O31 91.6(4)
O11 Ni1 O1 82.9(4)
N19 Ni1 O1 88.7(4)
N23 Ni1 O1 89.5(4)
N1 Ni1 O1 177.0(5)
O31 Ni1 O1 86.4(4)
N1 C1 S1 179.1(12)
C1 N1 Ni1 172.3(11)
C12 O11 Ni1 127.7(9)
C12 O11 Pb1 124.6(8)
Ni1 O11 Pb1 103.8(3)
O11 C12 C13 121.2(12)
O11 C12 C17 119.9(12)
C13 C12 C17 118.9(11)
C14 C13 O131 123.8(14)
C14 C13 C12 121.5(13)
O131 C13 C12 114.7(11)
C13 O131 C132 118.0(10)
C13 O131 Pb1 113.5(8)
C132 O131 Pb1 126.4(8)
O131 C132 C133 110.9(13)
O131 C132 H13A 109.5
C133 C132 H13A 109.5
O131 C132 H13B 109.5
C133 C132 H13B 109.5
H13A C132 H13B 108.0
C132 C133 H13C 109.5
C132 C133 H13D 109.5
H13C C133 H13D 109.5
C132 C133 H13E 109.5
H13C C133 H13E 109.5
H13D C133 H13E 109.5
C13 C14 C15 120.4(14)
C13 C14 H14 119.8
C15 C14 H14 119.8
C16 C15 C14 118.4(13)
C16 C15 H15 120.8
C14 C15 H15 120.8
C15 C16 C17 123.0(13)
C15 C16 H16 118.5
C17 C16 H16 118.5
C16 C17 C12 117.8(13)
C16 C17 C18 116.7(12)
C12 C17 C18 125.4(11)
N19 C18 C17 128.3(12)
N19 C18 H18 115.8
C17 C18 H18 115.8
C18 N19 C20 115.9(11)
C18 N19 Ni1 122.8(10)
C20 N19 Ni1 121.2(9)
N19 C20 C21 113.2(11)
N19 C20 H20A 108.9
C21 C20 H20A 108.9
N19 C20 H20B 108.9
C21 C20 H20B 108.9
H20A C20 H20B 107.8
C20 C21 C22 112.4(12)
C20 C21 C211 111.7(11)
C22 C21 C211 110.5(10)
C20 C21 C212 106.8(11)
C22 C21 C212 105.7(11)
C211 C21 C212 109.3(12)
N23 C22 C21 115.3(12)
N23 C22 H22A 108.4
C21 C22 H22A 108.4
N23 C22 H22B 108.4
C21 C22 H22B 108.4
H22A C22 H22B 107.5
C24 N23 C22 118.1(12)
C24 N23 Ni1 122.4(10)
C22 N23 Ni1 119.5(8)
N23 C24 C25 128.6(13)
N23 C24 H24 115.7
C25 C24 H24 115.7
C30 C25 C26 119.0(12)
C30 C25 C24 125.8(13)
C26 C25 C24 115.1(13)
C27 C26 C25 120.0(14)
C27 C26 H26 120.0
C25 C26 H26 120.0
C28 C27 C26 121.5(13)
C28 C27 H27 119.2
C26 C27 H27 119.2
C27 C28 C29 120.7(12)
C27 C28 H28 119.6
C29 C28 H28 119.6
O291 C29 C28 125.8(12)
O291 C29 C30 115.4(11)
C28 C29 C30 118.8(13)
O31 C30 C25 122.8(12)
O31 C30 C29 117.2(12)
C25 C30 C29 119.9(12)
C21 C211 H21A 109.5
C21 C211 H21B 109.5
H21A C211 H21B 109.5
C21 C211 H21C 109.5
H21A C211 H21C 109.5
H21B C211 H21C 109.5
C21 C212 H21D 109.5
C21 C212 H21E 109.5
H21D C212 H21E 109.5
C21 C212 H21F 109.5
H21D C212 H21F 109.5
H21E C212 H21F 109.5
C29 O291 C292 116.0(10)
C29 O291 Pb1 113.5(7)
C292 O291 Pb1 124.9(8)
O291 C292 C293 108.1(11)
O291 C292 H29A 110.1
C293 C292 H29A 110.1
O291 C292 H29B 110.1
C293 C292 H29B 110.1
H29A C292 H29B 108.4
C292 C293 H29C 109.5
C292 C293 H29D 109.5
H29C C293 H29D 109.5
C292 C293 H29E 109.5
H29C C293 H29E 109.5
H29D C293 H29E 109.5
C30 O31 Ni1 122.9(8)
C30 O31 Pb1 126.6(8)
Ni1 O31 Pb1 102.5(3)
Ni1 O1 H2 126(2)
Ni1 O1 H1 126(2)
H2 O1 H1 108(2)

loop_
_geom_bond_atom_site_label_1
_geom_bond_atom_site_label_2
_geom_bond_distance
Pb1 O31 2.299(9)
Pb1 O11 2.309(9)
Pb1 Cl1 2.637(3)
Pb1 O131 2.684(9)
Pb1 O291 2.698(9)
Ni1 O11 2.005(10)
Ni1 N19 2.007(10)
Ni1 N23 2.022(10)
Ni1 N1 2.048(12)
Ni1 O31 2.059(9)
Ni1 O1 2.194(9)
S1 C1 1.630(13)
C1 N1 1.170(17)
O11 C12 1.358(15)
C12 C13 1.39(2)
C12 C17 1.425(19)
C13 C14 1.369(19)
C13 O131 1.385(17)
O131 C132 1.457(19)
C132 C133 1.50(2)
C132 H13A 0.9700
C132 H13B 0.9700
C133 H13C 0.9600
C133 H13D 0.9600
C133 H13E 0.9600
C14 C15 1.42(2)
C14 H14 0.9300
C15 C16 1.35(2)
C15 H15 0.9300
C16 C17 1.408(18)
C16 H16 0.9300
C17 C18 1.45(2)
C18 N19 1.297(17)
C18 H18 0.9300
N19 C20 1.43(2)
C20 C21 1.53(2)
C20 H20A 0.9700
C20 H20B 0.9700
C21 C22 1.535(18)
C21 C211 1.539(19)
C21 C212 1.541(18)
C22 N23 1.478(17)
C22 H22A 0.9700
C22 H22B 0.9700
N23 C24 1.271(16)
C24 C25 1.447(19)
C24 H24 0.9300
C25 C30 1.37(2)
C25 C26 1.434(19)
C26 C27 1.37(2)
C26 H26 0.9300
C27 C28 1.33(2)
C27 H27 0.9300
C28 C29 1.410(18)
C28 H28 0.9300
C29 O291 1.363(18)
C29 C30 1.424(18)
C30 O31 1.367(15)
C211 H21A 0.9600
C211 H21B 0.9600
C211 H21C 0.9600
C212 H21D 0.9600
C212 H21E 0.9600
C212 H21F 0.9600
O291 C292 1.463(16)
C292 C293 1.51(2)
C292 H29A 0.9700
C292 H29B 0.9700
C293 H29C 0.9600
C293 H29D 0.9600
C293 H29E 0.9600
O1 H2 0.865(18)
O1 H1 0.864(18)

loop_
_geom_hbond_atom_site_label_D
_geom_hbond_atom_site_label_H
_geom_hbond_atom_site_label_A
_geom_hbond_distance_DH
_geom_hbond_distance_HA
_geom_hbond_distance_DA
_geom_hbond_angle_DHA
_geom_hbond_site_symmetry_A
O1 H1 Cl1 0.864(18) 2.40(2) 3.256(11) 170(4) 2_665
